data_7102669
loop_
_publ_author_name
'Enright, Gary D'
'Udachin, Konstantin A'
'Ripmeester, John A'

_publ_section_title
;
 Electrostatic and short-range interactions compete in directing the
 structure of p-tert-butylcalix[4]arene inclusion compounds of
 fluorinated benzenes.
;
_journal_issue 12
_journal_name_full 'Chemical communications (Cambridge, England)'
_journal_page_first 1360
_journal_page_last 1361
_journal_paper_doi 10.1039/b401269k
_journal_year 2004
_chemical_formula_sum 'C50 H57 F5 O4'
_chemical_formula_weight 816.96
_chemical_name_common p-tert-butyl-calix(4)arene*pentafluorobenzene
_chemical_name_systematic
;
p-tert-butyl-calix[4]arene*pentafluorobenzene
;
_space_group_IT_number 13
_symmetry_cell_setting monoclinic
_symmetry_space_group_name_Hall '-P 2yc'
_symmetry_space_group_name_H-M 'P 1 2/c 1'
_atom_sites_solution_hydrogens geom
_atom_sites_solution_primary direct
_atom_sites_solution_secondary difmap
_audit_creation_method SHELXL-97
_cell_angle_alpha 90.00
_cell_angle_beta 90.262(2)
_cell_angle_gamma 90.00
_cell_formula_units_Z 4
_cell_length_a 17.9842(18)
_cell_length_b 13.6634(14)
_cell_length_c 17.9165(18)
_cell_measurement_temperature 273(2)
_cell_volume 4402.5(8)
_computing_structure_refinement 'SHELXL-97 (Sheldrick, 1997)'
_computing_structure_solution 'SHELXS-97 (Sheldrick, 1990)'
_diffrn_ambient_temperature 273(2)
_diffrn_measured_fraction_theta_full 0.996
_diffrn_measured_fraction_theta_max 0.996
_diffrn_measurement_device_type 'CCD Bruker Smart 1000'
_diffrn_measurement_method 'omega scan'
_diffrn_radiation_monochromator graphite
_diffrn_radiation_source 'fine-focus sealed tube'
_diffrn_radiation_type MoK\a
_diffrn_radiation_wavelength 0.71073
_diffrn_reflns_av_R_equivalents 0.1132
_diffrn_reflns_av_sigmaI/netI 0.0895
_diffrn_reflns_limit_h_max 21
_diffrn_reflns_limit_h_min -21
_diffrn_reflns_limit_k_max 16
_diffrn_reflns_limit_k_min -16
_diffrn_reflns_limit_l_max 21
_diffrn_reflns_limit_l_min -21
_diffrn_reflns_number 39044
_diffrn_reflns_theta_full 24.79
_diffrn_reflns_theta_max 24.79
_diffrn_reflns_theta_min 1.49
_exptl_absorpt_coefficient_mu 0.091
_exptl_absorpt_correction_T_max 0.9913
_exptl_absorpt_correction_T_min 0.9784
_exptl_absorpt_correction_type multi-scan
_exptl_absorpt_process_details sadabs
_exptl_crystal_colour colourless
_exptl_crystal_density_diffrn 1.233
_exptl_crystal_density_method 'not measured'
_exptl_crystal_description plate
_exptl_crystal_F_000 1736
_exptl_crystal_size_max 0.25
_exptl_crystal_size_mid 0.15
_exptl_crystal_size_min 0.10
_refine_diff_density_max 0.249
_refine_diff_density_min -0.240
_refine_diff_density_rms 0.054
_refine_ls_extinction_method none
_refine_ls_goodness_of_fit_ref 0.936
_refine_ls_hydrogen_treatment mixed
_refine_ls_matrix_type full
_refine_ls_number_parameters 633
_refine_ls_number_reflns 7713
_refine_ls_number_restraints 73
_refine_ls_restrained_S_all 0.939
_refine_ls_R_factor_all 0.1293
_refine_ls_R_factor_gt 0.0627
_refine_ls_shift/su_max 0.009
_refine_ls_shift/su_mean 0.001
_refine_ls_structure_factor_coef Fsqd
_refine_ls_weighting_details 'calc w=1/[\s^2^(Fo^2^)+(0.0890P)^2^+0.0000P] where P=(Fo^2^+2Fc^2^)/3'
_refine_ls_weighting_scheme calc
_refine_ls_wR_factor_gt 0.1377
_refine_ls_wR_factor_ref 0.1681
_reflns_number_gt 4269
_reflns_number_total 7713
_reflns_threshold_expression >2sigma(I)
_cod_data_source_file b401269k.txt
_cod_data_source_block p2c
_cod_depositor_comments
;
The following automatic conversions were performed:
'_exptl_absorpt_correction_type' value 'multiscan' changed to 'multi-scan'
according to '/home/saulius/struct/CIF-dictionaries/cif_core.dic'
dictionary named 'cif_core.dic' version 2.4.1 from 2010-06-29.

Automatic conversion script
Id: cif_fix_enum 1527 2010-12-29 10:47:43Z saulius 
;
_cod_original_sg_symbol_H-M P2/c
_cod_database_code 7102669

loop_
_symmetry_equiv_pos_as_xyz
'x, y, z'
'-x, y, -z+1/2'
'-x, -y, -z'
'x, -y, z-1/2'

loop_
_atom_site_label
_atom_site_type_symbol
_atom_site_fract_x
_atom_site_fract_y
_atom_site_fract_z
_atom_site_U_iso_or_equiv
_atom_site_adp_type
_atom_site_occupancy
_atom_site_symmetry_multiplicity
_atom_site_calc_flag
_atom_site_refinement_flags
_atom_site_disorder_assembly
_atom_site_disorder_group
O1 O 0.03470(15) 0.55954(18) 0.14752(15) 0.0347(7) Uani 1 1 d . . .
H01 H -0.0077 0.5632 0.1640 0.052 Uiso 1 1 calc R . .
O2 O 0.09779(15) 0.55524(18) 0.28430(15) 0.0346(7) Uani 1 1 d . . .
H02 H 0.0876 0.5602 0.2398 0.052 Uiso 1 1 calc R . .
O3 O 0.60176(15) 0.46637(18) 0.28332(15) 0.0331(7) Uani 1 1 d . . .
H03 H 0.5822 0.4649 0.2419 0.050 Uiso 1 1 calc R . .
O4 O 0.53093(15) 0.47103(19) 0.15222(14) 0.0330(7) Uani 1 1 d . . .
H04 H 0.4880 0.4720 0.1673 0.049 Uiso 1 1 calc R . .
C1 C 0.0440(2) 0.4699(3) 0.1121(2) 0.0263(10) Uani 1 1 d . . .
C2 C -0.0146(2) 0.4256(3) 0.0740(2) 0.0300(10) Uani 1 1 d . . .
C3 C -0.0011(2) 0.3363(3) 0.0381(2) 0.0316(10) Uani 1 1 d . . .
H3 H -0.0397 0.3061 0.0123 0.038 Uiso 1 1 calc R . .
C4 C 0.0680(2) 0.2914(3) 0.0401(2) 0.0302(10) Uani 1 1 d . . .
C5 C 0.1237(2) 0.3386(3) 0.0790(2) 0.0282(10) Uani 1 1 d . . .
H5 H 0.1703 0.3092 0.0812 0.034 Uiso 1 1 calc R . .
C6 C 0.1142(2) 0.4276(3) 0.1150(2) 0.0273(10) Uani 1 1 d . . .
C7 C 0.0826(2) 0.1931(3) 0.0000(2) 0.0400(11) Uani 1 1 d . . .
C8 C -0.0924(2) 0.4697(3) 0.0708(2) 0.0307(10) Uani 1 1 d . . .
H8A H -0.0889 0.5403 0.0753 0.037 Uiso 1 1 calc R . .
H8B H -0.1149 0.4549 0.0228 0.037 Uiso 1 1 calc R . .
C9 C 0.1178(3) 0.1198(3) 0.0556(3) 0.0519(13) Uani 1 1 d . . .
H9A H 0.1629 0.1469 0.0756 0.078 Uiso 1 1 calc R . .
H9B H 0.1286 0.0596 0.0302 0.078 Uiso 1 1 calc R . .
H9C H 0.0836 0.1073 0.0955 0.078 Uiso 1 1 calc R . .
C10 C 0.1370(3) 0.2107(4) -0.0637(3) 0.0530(13) Uani 1 1 d . . .
H10A H 0.1140 0.2516 -0.1008 0.080 Uiso 1 1 calc R . .
H10B H 0.1505 0.1492 -0.0857 0.080 Uiso 1 1 calc R . .
H10C H 0.1808 0.2425 -0.0446 0.080 Uiso 1 1 calc R . .
C11 C 0.0119(3) 0.1474(4) -0.0313(3) 0.0642(16) Uani 1 1 d . . .
H11A H -0.0084 0.1891 -0.0694 0.096 Uiso 1 1 calc R . .
H11B H -0.0238 0.1398 0.0080 0.096 Uiso 1 1 calc R . .
H11C H 0.0232 0.0845 -0.0523 0.096 Uiso 1 1 calc R . .
C21 C 0.1408(2) 0.4716(3) 0.2959(2) 0.0278(10) Uani 1 1 d . . .
C22 C 0.1822(2) 0.4324(3) 0.2381(2) 0.0256(9) Uani 1 1 d . . .
C23 C 0.2258(2) 0.3503(3) 0.2531(2) 0.0283(10) Uani 1 1 d . . .
H23 H 0.2536 0.3233 0.2146 0.034 Uiso 1 1 calc R . .
C24 C 0.2294(2) 0.3068(3) 0.3239(2) 0.0297(10) Uani 1 1 d . . .
C25 C 0.1868(2) 0.3486(3) 0.3799(2) 0.0303(10) Uani 1 1 d . . .
H25 H 0.1882 0.3211 0.4274 0.036 Uiso 1 1 calc R . .
C26 C 0.1418(2) 0.4306(3) 0.3676(2) 0.0290(10) Uani 1 1 d . . .
C27 C 0.2805(2) 0.2179(3) 0.3364(2) 0.0354(11) Uani 1 1 d . . .
C28 C 0.1780(2) 0.4723(3) 0.1587(2) 0.0273(10) Uani 1 1 d . . .
H28A H 0.1718 0.5427 0.1605 0.033 Uiso 1 1 calc R . .
H28B H 0.2244 0.4584 0.1333 0.033 Uiso 1 1 calc R . .
C29 C 0.2686(3) 0.1707(3) 0.4132(2) 0.0555(14) Uani 1 1 d . . .
H29A H 0.2992 0.1134 0.4176 0.083 Uiso 1 1 calc R . .
H29B H 0.2173 0.1527 0.4185 0.083 Uiso 1 1 calc R . .
H29C H 0.2819 0.2165 0.4516 0.083 Uiso 1 1 calc R . .
C30 C 0.3617(2) 0.2518(3) 0.3320(3) 0.0451(12) Uani 1 1 d . . .
H30A H 0.3941 0.1965 0.3384 0.068 Uiso 1 1 calc R . .
H30B H 0.3714 0.2988 0.3707 0.068 Uiso 1 1 calc R . .
H30C H 0.3706 0.2813 0.2843 0.068 Uiso 1 1 calc R . .
C31 C 0.2661(3) 0.1407(3) 0.2755(3) 0.0475(13) Uani 1 1 d . . .
H31A H 0.3011 0.0880 0.2809 0.071 Uiso 1 1 calc R . .
H31B H 0.2718 0.1701 0.2272 0.071 Uiso 1 1 calc R . .
H31C H 0.2165 0.1157 0.2803 0.071 Uiso 1 1 calc R . .
C41 C 0.6393(2) 0.5548(3) 0.2924(2) 0.0269(10) Uani 1 1 d . . .
C42 C 0.6377(2) 0.5982(3) 0.3633(2) 0.0271(10) Uani 1 1 d . . .
C43 C 0.6772(2) 0.6852(3) 0.3727(2) 0.0304(10) Uani 1 1 d . . .
H43 H 0.6769 0.7150 0.4194 0.037 Uiso 1 1 calc R . .
C44 C 0.7170(2) 0.7295(3) 0.3158(2) 0.0305(10) Uani 1 1 d . . .
C45 C 0.7163(2) 0.6827(3) 0.2464(2) 0.0288(10) Uani 1 1 d . . .
H45 H 0.7427 0.7105 0.2073 0.035 Uiso 1 1 calc R . .
C46 C 0.6772(2) 0.5952(3) 0.2336(2) 0.0263(10) Uani 1 1 d . . .
C47 C 0.7613(2) 0.8241(3) 0.3306(2) 0.0378(11) Uani 1 1 d . . .
C48 C 0.5942(2) 0.5553(3) 0.4286(2) 0.0298(10) Uani 1 1 d . . .
H48A H 0.5927 0.4846 0.4234 0.036 Uiso 1 1 calc R . .
H48B H 0.6202 0.5703 0.4747 0.036 Uiso 1 1 calc R . .
C49 C 0.7957(3) 0.8662(4) 0.2601(3) 0.0600(15) Uani 1 1 d . . .
H49A H 0.8311 0.8206 0.2403 0.090 Uiso 1 1 calc R . .
H49B H 0.8203 0.9267 0.2717 0.090 Uiso 1 1 calc R . .
H49C H 0.7574 0.8778 0.2237 0.090 Uiso 1 1 calc R . .
C50 C 0.7096(3) 0.9028(3) 0.3641(3) 0.0534(13) Uani 1 1 d . . .
H50A H 0.6902 0.8799 0.4108 0.080 Uiso 1 1 calc R . .
H50B H 0.6693 0.9153 0.3302 0.080 Uiso 1 1 calc R . .
H50C H 0.7372 0.9620 0.3721 0.080 Uiso 1 1 calc R . .
C51 C 0.8237(3) 0.8016(4) 0.3867(3) 0.0559(14) Uani 1 1 d . . .
H51A H 0.8025 0.7772 0.4322 0.084 Uiso 1 1 calc R . .
H51B H 0.8512 0.8604 0.3971 0.084 Uiso 1 1 calc R . .
H51C H 0.8564 0.7533 0.3661 0.084 Uiso 1 1 calc R . .
C61 C 0.5437(2) 0.5526(3) 0.1082(2) 0.0281(10) Uani 1 1 d . . .
C62 C 0.6148(2) 0.5906(3) 0.1051(2) 0.0254(9) Uani 1 1 d . . .
C63 C 0.6280(2) 0.6680(3) 0.0570(2) 0.0277(10) Uani 1 1 d . . .
H63 H 0.6761 0.6927 0.0538 0.033 Uiso 1 1 calc R . .
C64 C 0.5729(2) 0.7103(3) 0.0133(2) 0.0296(10) Uani 1 1 d . . .
C65 C 0.5019(2) 0.6720(3) 0.0190(2) 0.0311(10) Uani 1 1 d . . .
H65 H 0.4640 0.6993 -0.0097 0.037 Uiso 1 1 calc R . .
C66 C 0.4851(2) 0.5935(3) 0.0661(2) 0.0262(10) Uani 1 1 d . . .
C67 C 0.5877(2) 0.7955(3) -0.0419(2) 0.0341(10) Uani 1 1 d . . .
C68 C 0.6773(2) 0.5512(3) 0.1554(2) 0.0268(10) Uani 1 1 d . . .
H68A H 0.6723 0.4807 0.1593 0.032 Uiso 1 1 calc R . .
H68B H 0.7248 0.5648 0.1321 0.032 Uiso 1 1 calc R . .
C69 C 0.5766(3) 0.7577(3) -0.1216(2) 0.0478(12) Uani 1 1 d . . .
H69A H 0.6111 0.7056 -0.1310 0.072 Uiso 1 1 calc R . .
H69B H 0.5850 0.8100 -0.1563 0.072 Uiso 1 1 calc R . .
H69C H 0.5267 0.7337 -0.1273 0.072 Uiso 1 1 calc R . .
C70 C 0.5315(3) 0.8787(3) -0.0276(3) 0.0517(13) Uani 1 1 d . . .
H70A H 0.5359 0.9003 0.0233 0.078 Uiso 1 1 calc R . .
H70B H 0.4820 0.8552 -0.0365 0.078 Uiso 1 1 calc R . .
H70C H 0.5418 0.9324 -0.0605 0.078 Uiso 1 1 calc R . .
C71 C 0.6652(3) 0.8350(4) -0.0343(3) 0.0615(15) Uani 1 1 d . . .
H71A H 0.6724 0.8603 0.0152 0.092 Uiso 1 1 calc R . .
H71B H 0.6725 0.8866 -0.0700 0.092 Uiso 1 1 calc R . .
H71C H 0.7004 0.7836 -0.0433 0.092 Uiso 1 1 calc R . .
F1 F 0.5061(13) 0.6872(3) 0.2535(16) 0.082(2) Uani 0.50 1 d PD A -1
F2 F 0.5981(3) 0.8186(5) 0.1661(3) 0.085(2) Uani 0.50 1 d PD A -1
F5 F 0.3890(4) 0.9537(5) 0.3526(3) 0.086(2) Uani 0.50 1 d PD A -1
F4 F 0.4707(4) 1.0792(3) 0.2690(4) 0.082(3) Uani 0.50 1 d PD A -1
F3 F 0.5737(4) 1.0075(5) 0.1748(4) 0.081(2) Uani 0.50 1 d PD A -1
C101 C 0.5050(7) 0.7852(4) 0.2510(8) 0.0389(17) Uani 0.50 1 d PD A -1
C102 C 0.5459(4) 0.8482(7) 0.2094(5) 0.0459(16) Uiso 0.50 1 d PD A -1
C103 C 0.5335(5) 0.9456(7) 0.2165(5) 0.045(4) Uani 0.50 1 d PD A -1
C104 C 0.4814(6) 0.9818(6) 0.2642(8) 0.049(5) Uani 0.50 1 d PD A -1
C105 C 0.4405(6) 0.9173(7) 0.3063(5) 0.049(3) Uani 0.50 1 d PD A -1
C106 C 0.4522(6) 0.8184(7) 0.2997(6) 0.0459(16) Uiso 0.50 1 d PD A -1
H106 H 0.4247 0.7744 0.3280 0.055 Uiso 0.50 1 calc PR A -1
F11 F 0.0042(11) 0.3138(3) 0.2612(9) 0.078(3) Uani 0.50 1 d PD B -3
F12 F 0.0810(3) 0.1850(5) 0.3486(4) 0.081(2) Uani 0.50 1 d PD B -3
F13 F 0.0743(4) -0.0050(6) 0.3270(4) 0.090(2) Uani 0.50 1 d PD B -3
F14 F -0.0194(4) -0.0780(4) 0.2192(4) 0.088(3) Uani 0.50 1 d PD B -3
F15 F -0.1002(4) 0.0458(6) 0.1338(4) 0.093(2) Uani 0.50 1 d PD B -3
C201 C -0.0017(7) 0.2163(4) 0.2526(8) 0.051(2) Uani 0.50 1 d PD B -3
C202 C 0.0370(5) 0.1503(10) 0.2939(6) 0.075(6) Uani 0.50 1 d PD B -3
C203 C 0.0318(5) 0.0531(8) 0.2838(6) 0.055(4) Uani 0.50 1 d PD B -3
C204 C -0.0107(9) 0.0184(7) 0.2285(7) 0.066(6) Uani 0.50 1 d PD B -3
C205 C -0.0554(7) 0.0803(8) 0.1888(7) 0.067(4) Uani 0.50 1 d PD B -3
C206 C -0.0476(7) 0.1791(9) 0.1982(6) 0.040(3) Uani 0.50 1 d PD B -3
H206 H -0.0739 0.2216 0.1673 0.048 Uiso 0.50 1 calc PR B -3

loop_
_atom_site_aniso_label
_atom_site_aniso_U_11
_atom_site_aniso_U_22
_atom_site_aniso_U_33
_atom_site_aniso_U_23
_atom_site_aniso_U_13
_atom_site_aniso_U_12
O1 0.0340(16) 0.0223(15) 0.0479(17) 0.0033(13) 0.0019(13) 0.0022(13)
O2 0.0393(17) 0.0241(15) 0.0403(16) 0.0009(12) -0.0025(13) 0.0046(13)
O3 0.0400(17) 0.0201(14) 0.0391(16) 0.0000(12) -0.0061(13) -0.0012(13)
O4 0.0342(16) 0.0256(15) 0.0391(17) 0.0031(12) 0.0018(13) -0.0001(13)
C1 0.034(2) 0.021(2) 0.024(2) -0.0001(16) 0.0033(17) 0.0021(18)
C2 0.032(2) 0.033(2) 0.026(2) 0.0108(18) -0.0030(18) -0.0004(19)
C3 0.031(2) 0.036(2) 0.028(2) 0.0016(18) -0.0026(17) -0.0092(19)
C4 0.029(2) 0.031(2) 0.031(2) 0.0008(18) 0.0039(17) 0.0019(19)
C5 0.024(2) 0.030(2) 0.031(2) 0.0002(17) 0.0003(17) 0.0013(18)
C6 0.029(2) 0.027(2) 0.026(2) 0.0104(17) 0.0066(17) -0.0041(18)
C7 0.030(2) 0.044(3) 0.045(3) -0.015(2) -0.0009(19) 0.003(2)
C8 0.032(2) 0.027(2) 0.033(2) 0.0021(18) -0.0066(18) 0.0025(18)
C9 0.054(3) 0.033(3) 0.069(3) -0.007(2) 0.005(2) 0.007(2)
C10 0.056(3) 0.057(3) 0.046(3) -0.014(2) 0.007(2) 0.010(3)
C11 0.049(3) 0.056(3) 0.087(4) -0.035(3) -0.002(3) 0.002(3)
C21 0.027(2) 0.020(2) 0.036(2) -0.0012(17) -0.0046(18) -0.0049(18)
C22 0.023(2) 0.023(2) 0.031(2) -0.0013(17) -0.0016(17) -0.0054(17)
C23 0.026(2) 0.032(2) 0.027(2) -0.0026(17) 0.0039(16) -0.0011(18)
C24 0.036(2) 0.021(2) 0.032(2) -0.0005(17) -0.0025(18) -0.0010(18)
C25 0.029(2) 0.032(2) 0.030(2) -0.0005(18) 0.0012(18) -0.0079(19)
C26 0.025(2) 0.029(2) 0.033(2) -0.0077(18) 0.0001(17) -0.0066(18)
C27 0.045(3) 0.030(2) 0.031(2) -0.0001(18) 0.0023(19) 0.003(2)
C28 0.029(2) 0.024(2) 0.029(2) 0.0023(17) 0.0010(17) 0.0001(18)
C29 0.079(4) 0.041(3) 0.047(3) 0.006(2) 0.008(2) 0.014(3)
C30 0.048(3) 0.026(2) 0.061(3) -0.003(2) -0.013(2) 0.007(2)
C31 0.060(3) 0.026(2) 0.056(3) -0.004(2) -0.004(2) 0.007(2)
C41 0.024(2) 0.024(2) 0.033(2) 0.0012(17) -0.0028(17) 0.0067(17)
C42 0.020(2) 0.031(2) 0.031(2) 0.0003(18) -0.0001(17) 0.0006(18)
C43 0.030(2) 0.031(2) 0.030(2) -0.0061(18) -0.0035(18) 0.0044(19)
C44 0.032(2) 0.027(2) 0.033(2) -0.0003(18) 0.0025(18) 0.0021(18)
C45 0.025(2) 0.033(2) 0.028(2) 0.0086(18) 0.0061(17) 0.0014(18)
C46 0.021(2) 0.024(2) 0.034(2) 0.0010(18) -0.0019(17) 0.0009(18)
C47 0.043(3) 0.033(2) 0.037(2) -0.0013(19) 0.003(2) -0.008(2)
C48 0.030(2) 0.031(2) 0.028(2) -0.0006(18) -0.0029(18) 0.0015(18)
C49 0.085(4) 0.045(3) 0.050(3) -0.003(2) 0.021(3) -0.025(3)
C50 0.071(3) 0.024(2) 0.065(3) -0.008(2) 0.005(3) -0.005(2)
C51 0.049(3) 0.052(3) 0.067(3) -0.009(3) -0.006(2) -0.014(3)
C61 0.039(3) 0.024(2) 0.021(2) -0.0018(17) 0.0026(18) 0.0023(19)
C62 0.024(2) 0.026(2) 0.026(2) -0.0047(17) 0.0018(16) 0.0035(18)
C63 0.023(2) 0.029(2) 0.030(2) -0.0014(17) 0.0010(17) -0.0002(18)
C64 0.037(2) 0.025(2) 0.027(2) -0.0007(17) 0.0046(18) 0.0016(19)
C65 0.035(2) 0.028(2) 0.030(2) 0.0001(18) 0.0011(18) 0.0057(19)
C66 0.029(2) 0.025(2) 0.025(2) -0.0093(17) 0.0009(17) 0.0004(18)
C67 0.040(2) 0.028(2) 0.035(2) 0.0065(18) 0.0066(19) 0.002(2)
C68 0.026(2) 0.024(2) 0.030(2) 0.0004(17) 0.0016(17) 0.0013(18)
C69 0.060(3) 0.037(3) 0.046(3) 0.012(2) 0.006(2) 0.005(2)
C70 0.068(3) 0.031(3) 0.056(3) 0.005(2) 0.009(2) 0.006(2)
C71 0.054(3) 0.053(3) 0.077(4) 0.026(3) -0.001(3) -0.013(3)
F1 0.130(7) 0.030(2) 0.085(5) -0.005(9) -0.052(5) 0.014(9)
F2 0.091(5) 0.086(5) 0.079(4) 0.006(4) 0.022(4) 0.021(4)
F5 0.096(5) 0.094(5) 0.066(4) 0.017(4) 0.032(4) 0.053(4)
F4 0.129(7) 0.032(3) 0.084(6) -0.004(3) -0.014(4) 0.011(3)
F3 0.075(5) 0.070(5) 0.098(5) 0.038(4) 0.004(4) -0.027(4)
C101 0.037(4) 0.031(3) 0.049(4) -0.010(16) -0.009(4) -0.007(11)
C103 0.049(8) 0.030(7) 0.056(8) 0.008(6) 0.006(5) -0.015(6)
C104 0.048(11) 0.024(5) 0.073(12) -0.008(7) -0.017(7) 0.003(5)
C105 0.060(8) 0.048(8) 0.038(6) 0.017(5) 0.012(5) 0.004(6)
F11 0.085(5) 0.043(2) 0.105(9) -0.013(5) 0.007(6) -0.021(7)
F12 0.073(4) 0.084(5) 0.086(5) -0.021(4) -0.002(4) -0.005(4)
F13 0.106(6) 0.102(6) 0.064(4) 0.028(4) 0.012(4) 0.062(5)
F14 0.101(6) 0.033(3) 0.129(7) -0.009(3) 0.028(4) 0.001(4)
F15 0.082(5) 0.101(6) 0.097(6) -0.045(5) -0.020(4) 0.012(4)
C201 0.047(4) 0.042(4) 0.066(6) -0.046(10) 0.014(5) 0.003(15)
C202 0.047(9) 0.121(15) 0.057(9) -0.034(9) 0.002(6) 0.006(9)
C203 0.040(8) 0.048(8) 0.079(10) 0.024(7) 0.030(6) 0.026(7)
C204 0.093(12) 0.041(6) 0.064(13) -0.003(5) 0.033(10) 0.028(9)
C205 0.052(9) 0.052(9) 0.098(11) -0.016(8) 0.001(7) -0.001(7)
C206 0.044(7) 0.060(7) 0.016(5) 0.002(5) -0.014(5) 0.020(6)

loop_
_atom_type_symbol
_atom_type_description
_atom_type_scat_dispersion_real
_atom_type_scat_dispersion_imag
_atom_type_scat_source
C C 0.0033 0.0016 'International Tables Vol C Tables 4.2.6.8 and 6.1.1.4'
H H 0.0000 0.0000 'International Tables Vol C Tables 4.2.6.8 and 6.1.1.4'
O O 0.0106 0.0060 'International Tables Vol C Tables 4.2.6.8 and 6.1.1.4'
F F 0.0171 0.0103 'International Tables Vol C Tables 4.2.6.8 and 6.1.1.4'

loop_
_geom_angle_atom_site_label_1
_geom_angle_atom_site_label_2
_geom_angle_atom_site_label_3
_geom_angle
_geom_angle_site_symmetry_1
_geom_angle_site_symmetry_3
C6 C1 O1 117.5(3) . .
C6 C1 C2 121.5(4) . .
O1 C1 C2 121.0(3) . .
C1 C2 C3 118.1(4) . .
C1 C2 C8 122.6(4) . .
C3 C2 C8 119.2(4) . .
C4 C3 C2 122.1(4) . .
C5 C4 C3 117.0(4) . .
C5 C4 C7 121.2(4) . .
C3 C4 C7 121.8(4) . .
C4 C5 C6 123.7(4) . .
C5 C6 C1 117.5(4) . .
C5 C6 C28 119.9(4) . .
C1 C6 C28 122.5(3) . .
C11 C7 C10 109.1(4) . .
C11 C7 C4 112.6(3) . .
C10 C7 C4 108.7(4) . .
C11 C7 C9 108.1(4) . .
C10 C7 C9 108.8(3) . .
C4 C7 C9 109.5(3) . .
C26 C8 C2 112.0(3) 2 .
C22 C21 O2 120.4(3) . .
C22 C21 C26 121.7(4) . .
O2 C21 C26 117.9(3) . .
C21 C22 C23 118.1(4) . .
C21 C22 C28 122.3(3) . .
C23 C22 C28 119.5(3) . .
C22 C23 C24 122.6(4) . .
C25 C24 C23 117.1(4) . .
C25 C24 C27 123.4(4) . .
C23 C24 C27 119.5(3) . .
C24 C25 C26 122.4(4) . .
C25 C26 C21 118.0(4) . .
C25 C26 C8 120.5(4) . 2
C21 C26 C8 121.4(4) . 2
C30 C27 C29 108.0(4) . .
C30 C27 C24 108.8(3) . .
C29 C27 C24 112.1(3) . .
C30 C27 C31 109.2(3) . .
C29 C27 C31 108.9(4) . .
C24 C27 C31 109.8(3) . .
C6 C28 C22 111.9(3) . .
C46 C41 O3 120.0(3) . .
C46 C41 C42 122.5(4) . .
O3 C41 C42 117.4(3) . .
C43 C42 C41 117.2(4) . .
C43 C42 C48 119.9(3) . .
C41 C42 C48 122.9(4) . .
C44 C43 C42 123.2(4) . .
C43 C44 C45 116.9(4) . .
C43 C44 C47 120.5(3) . .
C45 C44 C47 122.6(3) . .
C44 C45 C46 122.5(4) . .
C41 C46 C45 117.7(4) . .
C41 C46 C68 123.4(3) . .
C45 C46 C68 118.9(3) . .
C49 C47 C51 108.7(4) . .
C49 C47 C44 112.7(3) . .
C51 C47 C44 108.7(4) . .
C49 C47 C50 107.9(4) . .
C51 C47 C50 108.9(4) . .
C44 C47 C50 109.8(3) . .
C66 C48 C42 113.6(3) 2_655 .
C62 C61 O4 118.7(4) . .
C62 C61 C66 121.3(4) . .
O4 C61 C66 119.9(4) . .
C61 C62 C63 118.2(4) . .
C61 C62 C68 121.3(3) . .
C63 C62 C68 120.4(4) . .
C62 C63 C64 123.1(4) . .
C65 C64 C63 117.3(4) . .
C65 C64 C67 119.5(4) . .
C63 C64 C67 123.3(4) . .
C64 C65 C66 122.4(4) . .
C65 C66 C61 117.7(4) . .
C65 C66 C48 120.4(4) . 2_655
C61 C66 C48 121.9(4) . 2_655
C71 C67 C69 108.8(4) . .
C71 C67 C70 109.2(4) . .
C69 C67 C70 108.8(4) . .
C71 C67 C64 112.0(3) . .
C69 C67 C64 108.6(3) . .
C70 C67 C64 109.4(3) . .
C46 C68 C62 113.4(3) . .
F1 C101 C102 130.1(16) . .
F1 C101 C106 108.7(15) . .
C102 C101 C106 121.2(7) . .
F2 C102 C103 119.1(9) . .
F2 C102 C101 122.0(9) . .
C103 C102 C101 118.8(8) . .
F3 C103 C102 118.5(9) . .
F3 C103 C104 119.6(8) . .
C102 C103 C104 121.9(8) . .
F4 C104 C103 119.8(8) . .
F4 C104 C105 121.4(9) . .
C103 C104 C105 118.8(8) . .
F5 C105 C106 121.7(8) . .
F5 C105 C104 118.3(9) . .
C106 C105 C104 120.0(9) . .
C101 C106 C105 119.2(9) . .
F11 C201 C202 123.7(13) . .
F11 C201 C206 119.7(13) . .
C202 C201 C206 116.5(8) . .
F12 C202 C203 119.1(11) . .
F12 C202 C201 117.6(12) . .
C203 C202 C201 123.3(9) . .
C204 C203 F13 122.7(10) . .
C204 C203 C202 119.3(9) . .
F13 C203 C202 117.8(10) . .
C203 C204 F14 120.5(9) . .
C203 C204 C205 120.0(9) . .
F14 C204 C205 118.6(11) . .
F15 C205 C204 120.6(11) . .
F15 C205 C206 119.6(10) . .
C204 C205 C206 119.2(11) . .
C205 C206 C201 121.0(11) . .

loop_
_geom_bond_atom_site_label_1
_geom_bond_atom_site_label_2
_geom_bond_distance
_geom_bond_site_symmetry_2
O1 C1 1.389(4) .
O2 C21 1.395(5) .
O3 C41 1.393(5) .
O4 C61 1.385(5) .
C1 C6 1.388(5) .
C1 C2 1.393(5) .
C2 C3 1.401(6) .
C2 C8 1.525(5) .
C3 C4 1.386(5) .
C4 C5 1.379(5) .
C4 C7 1.545(6) .
C5 C6 1.387(5) .
C6 C28 1.515(5) .
C7 C11 1.522(6) .
C7 C10 1.526(6) .
C7 C9 1.546(6) .
C8 C26 1.516(5) 2
C21 C22 1.385(5) .
C21 C26 1.402(6) .
C22 C23 1.394(5) .
C22 C28 1.525(5) .
C23 C24 1.402(5) .
C24 C25 1.389(5) .
C24 C27 1.539(5) .
C25 C26 1.399(5) .
C26 C8 1.516(5) 2
C27 C30 1.535(6) .
C27 C29 1.536(6) .
C27 C31 1.539(6) .
C41 C46 1.373(5) .
C41 C42 1.403(5) .
C42 C43 1.395(6) .
C42 C48 1.527(5) .
C43 C44 1.386(5) .
C44 C45 1.398(6) .
C44 C47 1.541(6) .
C45 C46 1.406(5) .
C46 C68 1.524(5) .
C47 C49 1.523(6) .
C47 C51 1.535(6) .
C47 C50 1.544(6) .
C48 C66 1.521(5) 2_655
C61 C62 1.382(6) .
C61 C66 1.407(5) .
C62 C63 1.385(5) .
C62 C68 1.535(5) .
C63 C64 1.386(5) .
C64 C65 1.384(6) .
C64 C67 1.552(5) .
C65 C66 1.399(6) .
C66 C48 1.521(5) 2_655
C67 C71 1.501(6) .
C67 C69 1.530(6) .
C67 C70 1.543(6) .
F1 C101 1.339(6) .
F2 C102 1.286(9) .
F5 C105 1.342(9) .
F4 C104 1.347(8) .
F3 C103 1.342(10) .
C101 C102 1.357(12) .
C101 C106 1.369(14) .
C102 C103 1.356(11) .
C103 C104 1.364(12) .
C104 C105 1.376(12) .
C105 C106 1.373(12) .
F11 C201 1.345(7) .
F12 C202 1.343(10) .
F13 C203 1.344(10) .
F14 C204 1.337(10) .
F15 C205 1.355(11) .
C201 C202 1.356(14) .
C201 C206 1.372(14) .
C202 C203 1.345(14) .
C203 C204 1.336(14) .
C204 C205 1.365(14) .
C205 C206 1.367(14) .
